data_2017430
loop_
_publ_author_name
'Medina-Ram\'irez, Iliana E.'
'Fink, Mark J.'
'Donahue, James P.'

_publ_section_title
Tetrakis(\m-triisopropylsilanethiolato)-1:2\k^4^<i>S</i>:<i>S</i>;2:3\k^4^<i>S</i>:<i>S</i>-bis(triisopropylsilanethiolato)-1\k<i>S</i>,3\k<i>S</i>-trizinc(II)
_journal_coeditor_code FN3038
_journal_issue 12
_journal_name_full 'Acta Crystallographica Section C'
_journal_page_first m475
_journal_page_last m477
_journal_paper_doi 10.1107/S0108270109045570
_journal_volume 65
_journal_year 2009
_chemical_formula_iupac '[Zn3 (C9 H21 S Si)6]'
_chemical_formula_moiety 'C54 H126 S6 Si6 Zn3'
_chemical_formula_sum 'C54 H126 S6 Si6 Zn3'
_chemical_formula_weight 1332.56
_chemical_name_systematic
;
Tetrakis(\m-triisopropylsilanethiolato)-\
1:2\k^4^<i>S</i>:<i>S</i>;2:3\k^4^<i>S</i>:<i>S</i>-\
bis(triisopropylsilanethiolato)-1\k<i>S</i>,3\k<i>S</i>-trizinc(II)
;
_space_group_IT_number 14
_symmetry_cell_setting monoclinic
_symmetry_space_group_name_Hall '-P 2ybc'
_symmetry_space_group_name_H-M 'P 1 21/c 1'
_atom_sites_solution_hydrogens geom
_atom_sites_solution_primary direct
_atom_sites_solution_secondary difmap
_audit_creation_method SHELXL-97
_cell_angle_alpha 90.00
_cell_angle_beta 101.564(7)
_cell_angle_gamma 90.00
_cell_formula_units_Z 4
_cell_length_a 15.179(7)
_cell_length_b 13.746(6)
_cell_length_c 36.180(16)
_cell_measurement_reflns_used 9740
_cell_measurement_temperature 100(2)
_cell_measurement_theta_max 28.26
_cell_measurement_theta_min 2.296
_cell_volume 7396(6)
_computing_cell_refinement 'SAINT (Bruker, 2008)'
_computing_data_collection 'APEX2 (Bruker, 2009)'
_computing_data_reduction 'SAINT (Bruker, 2008)'
_computing_molecular_graphics 'SHELXTL (Sheldrick, 2008b)'
_computing_publication_material 'SHELXTL (Sheldrick, 2008b)'
_computing_structure_refinement 'SHELXL97 (Sheldrick, 2008b)'
_computing_structure_solution 'SHELXS97 (Sheldrick, 2008b)'
_diffrn_ambient_temperature 100(2)
_diffrn_measured_fraction_theta_full 0.997
_diffrn_measured_fraction_theta_max 0.943
_diffrn_measurement_device_type 'Bruker APEXI CCD'
_diffrn_measurement_method '\f and \w scans'
_diffrn_radiation_monochromator graphite
_diffrn_radiation_source 'sealed tube'
_diffrn_radiation_type MoK\a
_diffrn_radiation_wavelength 0.71073
_diffrn_reflns_av_R_equivalents 0.0296
_diffrn_reflns_av_sigmaI/netI 0.0308
_diffrn_reflns_limit_h_max 19
_diffrn_reflns_limit_h_min -20
_diffrn_reflns_limit_k_max 17
_diffrn_reflns_limit_k_min -18
_diffrn_reflns_limit_l_max 46
_diffrn_reflns_limit_l_min -47
_diffrn_reflns_number 63046
_diffrn_reflns_theta_full 28.45
_diffrn_reflns_theta_max 28.45
_diffrn_reflns_theta_min 1.59
_exptl_absorpt_coefficient_mu 1.262
_exptl_absorpt_correction_T_max 0.7441
_exptl_absorpt_correction_T_min 0.6650
_exptl_absorpt_correction_type multi-scan
_exptl_absorpt_process_details '(SADABS; Sheldrick, 2008a)'
_exptl_crystal_colour colorless
_exptl_crystal_density_diffrn 1.197
_exptl_crystal_density_method 'not measured'
_exptl_crystal_description block
_exptl_crystal_F_000 2880
_exptl_crystal_size_max 0.35
_exptl_crystal_size_mid 0.29
_exptl_crystal_size_min 0.25
_refine_diff_density_max 0.579
_refine_diff_density_min -0.446
_refine_ls_extinction_method none
_refine_ls_goodness_of_fit_ref 1.282
_refine_ls_hydrogen_treatment constr
_refine_ls_matrix_type full
_refine_ls_number_parameters 669
_refine_ls_number_reflns 17610
_refine_ls_number_restraints 0
_refine_ls_restrained_S_all 1.282
_refine_ls_R_factor_all 0.0587
_refine_ls_R_factor_gt 0.0518
_refine_ls_shift/su_max 0.001
_refine_ls_shift/su_mean 0.000
_refine_ls_structure_factor_coef Fsqd
_refine_ls_weighting_details 'calc w=1/[\s^2^(Fo^2^)+(0.0087P)^2^+16.3584P] where P=(Fo^2^+2Fc^2^)/3'
_refine_ls_weighting_scheme calc
_refine_ls_wR_factor_gt 0.1093
_refine_ls_wR_factor_ref 0.1111
_reflns_number_gt 15542
_reflns_number_total 17610
_reflns_threshold_expression I>2\s(I)
_cod_data_source_file fn3038.cif
_cod_data_source_block I
_cod_depositor_comments
;
The following automatic conversions were performed:
'_geom_bond_publ_flag' value 'Yes' changed to 'yes' according to
'/home/saulius/struct/CIF-dictionaries/cif_core.dic' dictionary named
'cif_core.dic' version 2.4.1 from 2010-06-29 (10
times).

'_geom_angle_publ_flag' value 'Yes' changed to 'yes' according to
'/home/saulius/struct/CIF-dictionaries/cif_core.dic' dictionary named
'cif_core.dic' version 2.4.1 from 2010-06-29 (12 times).

Automatic conversion script
Id: cif_fix_enum 1527 2010-12-29 10:47:43Z saulius 

The following automatic conversions were performed:

'_geom_bond_publ_flag' value 'Yes' changed to 'yes' according to
/home/saulius/struct/CIF-dictionaries/cif_core.dic dictionary named
'cif_core.dic' version 2.4.1 from 2010-06-29 (10
times).

'_geom_angle_publ_flag' value 'Yes' changed to 'yes'
according to /home/saulius/struct/CIF-dictionaries/cif_core.dic
dictionary named 'cif_core.dic' version 2.4.1 from 2010-06-29 (12
times).

Automatic conversion script
Id: cif_fix_values 1715 2011-07-08 13:25:40Z adriana 
;
_cod_original_sg_symbol_H-M P21/c
_cod_database_code 2017430
_cod_database_fobs_code 2017430

loop_
_symmetry_equiv_pos_as_xyz
'x, y, z'
'-x, y+1/2, -z+1/2'
'-x, -y, -z'
'x, -y-1/2, z-1/2'

loop_
_atom_site_type_symbol
_atom_site_label
_atom_site_fract_x
_atom_site_fract_y
_atom_site_fract_z
_atom_site_U_iso_or_equiv
_atom_site_adp_type
_atom_site_calc_flag
_atom_site_refinement_flags
_atom_site_occupancy
_atom_site_disorder_assembly
_atom_site_disorder_group
Zn Zn1 0.28708(2) 0.51398(3) 0.102933(10) 0.02357(8) Uani d . 1 . .
Zn Zn2 0.45712(3) 0.36977(3) 0.108434(11) 0.02789(9) Uani d . 1 . .
Zn Zn3 0.14024(3) 0.67387(3) 0.103689(11) 0.02602(9) Uani d . 1 . .
S S1 0.58556(6) 0.29507(7) 0.11074(3) 0.0380(2) Uani d . 1 . .
S S2 0.44666(5) 0.53492(6) 0.11727(2) 0.02735(17) Uani d . 1 . .
S S3 0.30311(5) 0.34417(6) 0.09386(2) 0.02443(16) Uani d . 1 . .
S S4 0.20377(5) 0.56206(6) 0.14910(2) 0.02515(16) Uani d . 1 . .
S S5 0.20040(5) 0.60835(5) 0.05464(2) 0.02235(15) Uani d . 1 . .
S S6 0.06627(7) 0.81151(7) 0.09640(2) 0.0354(2) Uani d . 1 . .
Si Si1 0.58834(7) 0.16615(8) 0.14369(3) 0.0344(2) Uani d . 1 B .
Si Si2 0.55344(6) 0.59366(7) 0.16072(3) 0.02717(19) Uani d . 1 . .
Si Si3 0.26116(6) 0.26751(6) 0.03994(2) 0.02294(17) Uani d . 1 . .
Si Si4 0.11637(6) 0.44216(7) 0.15818(2) 0.02631(19) Uani d . 1 . .
Si Si5 0.27322(6) 0.71949(6) 0.03038(2) 0.02200(17) Uani d . 1 . .
Si Si6 0.03771(7) 0.86234(7) 0.14840(3) 0.0305(2) Uani d . 1 . .
C C1 0.6625(3) 0.1908(4) 0.19137(12) 0.0510(11) Uani d . 1 . .
H H1 0.6288 0.2384 0.2042 0.061 Uiso calc R 1 . .
C C2 0.7518(3) 0.2399(4) 0.18952(16) 0.0693(15) Uani d . 1 . .
H H2A 0.7827 0.2581 0.2150 0.104 Uiso calc R 1 . .
H H2B 0.7404 0.2983 0.1737 0.104 Uiso calc R 1 . .
H H2C 0.7895 0.1947 0.1786 0.104 Uiso calc R 1 . .
C C3 0.6778(4) 0.1016(5) 0.21696(15) 0.0806(19) Uani d . 1 . .
H H3A 0.7131 0.0533 0.2063 0.121 Uiso calc R 1 . .
H H3B 0.6196 0.0734 0.2189 0.121 Uiso calc R 1 . .
H H3C 0.7104 0.1208 0.2421 0.121 Uiso calc R 1 . .
C C4 0.4703(3) 0.1327(3) 0.14915(12) 0.0422(9) Uani d . 1 . .
H H4 0.4301 0.1461 0.1242 0.051 Uiso calc R 1 . .
C C5 0.4357(3) 0.1959(4) 0.17786(12) 0.0507(11) Uani d . 1 . .
H H5A 0.3716 0.1830 0.1764 0.076 Uiso calc R 1 . .
H H5B 0.4441 0.2647 0.1723 0.076 Uiso calc R 1 . .
H H5C 0.4691 0.1807 0.2033 0.076 Uiso calc R 1 . .
C C6 0.4571(4) 0.0255(4) 0.15765(16) 0.0660(14) Uani d . 1 . .
H H6A 0.4927 0.0094 0.1826 0.099 Uiso calc R 1 . .
H H6B 0.4768 -0.0149 0.1385 0.099 Uiso calc R 1 . .
H H6C 0.3934 0.0132 0.1573 0.099 Uiso calc R 1 . .
C C7 0.6334(4) 0.0687(4) 0.11602(14) 0.0612(14) Uani d . 1 . .
H H7 0.6244 0.0063 0.1290 0.073 Uiso calc R 1 A 1
C C8 0.5764(3) 0.0585(3) 0.07609(13) 0.0575(12) Uani d . 1 B .
H H8A 0.5794 0.1190 0.0621 0.086 Uiso calc R 1 . .
H H8B 0.5138 0.0453 0.0776 0.086 Uiso calc R 1 . .
H H8C 0.5995 0.0047 0.0630 0.086 Uiso calc R 1 . .
C C9A 0.7256(4) 0.0713(6) 0.1154(2) 0.059(2) Uani d P 0.691(10) B 1
H H9A1 0.7605 0.0618 0.1411 0.089 Uiso calc PR 0.691(10) B 1
H H9A2 0.7407 0.1346 0.1058 0.089 Uiso calc PR 0.691(10) B 1
H H9A3 0.7399 0.0195 0.0990 0.089 Uiso calc PR 0.691(10) B 1
C C9B 0.6867(12) -0.0133(11) 0.1351(6) 0.069(6) Uani d P 0.309(10) B 2
H H9B1 0.7072 -0.0541 0.1163 0.103 Uiso calc PR 0.309(10) B 2
H H9B2 0.6494 -0.0521 0.1487 0.103 Uiso calc PR 0.309(10) B 2
H H9B3 0.7389 0.0119 0.1530 0.103 Uiso calc PR 0.309(10) B 2
C C10 0.5999(3) 0.4933(3) 0.19477(10) 0.0380(8) Uani d . 1 . .
H H10 0.6106 0.4369 0.1788 0.046 Uiso calc R 1 . .
C C11 0.6926(3) 0.5191(4) 0.21908(15) 0.0680(15) Uani d . 1 . .
H H11A 0.6852 0.5696 0.2373 0.102 Uiso calc R 1 . .
H H11B 0.7322 0.5431 0.2028 0.102 Uiso calc R 1 . .
H H11C 0.7191 0.4610 0.2326 0.102 Uiso calc R 1 . .
C C12 0.5364(4) 0.4563(4) 0.21922(14) 0.0636(14) Uani d . 1 . .
H H12A 0.5598 0.3954 0.2315 0.095 Uiso calc R 1 . .
H H12B 0.4768 0.4448 0.2034 0.095 Uiso calc R 1 . .
H H12C 0.5315 0.5050 0.2385 0.095 Uiso calc R 1 . .
C C13 0.6448(2) 0.6342(3) 0.13574(10) 0.0337(8) Uani d . 1 . .
H H13 0.6952 0.6591 0.1557 0.040 Uiso calc R 1 . .
C C14 0.6835(3) 0.5516(3) 0.11582(13) 0.0504(11) Uani d . 1 . .
H H14A 0.6367 0.5257 0.0956 0.076 Uiso calc R 1 . .
H H14B 0.7051 0.4997 0.1340 0.076 Uiso calc R 1 . .
H H14C 0.7336 0.5761 0.1051 0.076 Uiso calc R 1 . .
C C15 0.6169(3) 0.7182(3) 0.10817(12) 0.0492(10) Uani d . 1 . .
H H15A 0.6687 0.7393 0.0978 0.074 Uiso calc R 1 . .
H H15B 0.5953 0.7726 0.1214 0.074 Uiso calc R 1 . .
H H15C 0.5687 0.6964 0.0876 0.074 Uiso calc R 1 . .
C C16 0.5074(2) 0.7034(3) 0.18120(11) 0.0360(8) Uani d . 1 . .
H H16 0.4831 0.7472 0.1595 0.043 Uiso calc R 1 . .
C C17 0.5813(3) 0.7615(3) 0.20734(14) 0.0566(12) Uani d . 1 . .
H H17A 0.5556 0.8216 0.2152 0.085 Uiso calc R 1 . .
H H17B 0.6292 0.7777 0.1938 0.085 Uiso calc R 1 . .
H H17C 0.6061 0.7223 0.2296 0.085 Uiso calc R 1 . .
C C18 0.4298(3) 0.6841(4) 0.20135(13) 0.0565(12) Uani d . 1 . .
H H18A 0.4517 0.6466 0.2244 0.085 Uiso calc R 1 . .
H H18B 0.3826 0.6473 0.1847 0.085 Uiso calc R 1 . .
H H18C 0.4051 0.7462 0.2079 0.085 Uiso calc R 1 . .
C C19 0.3698(2) 0.2211(2) 0.02876(10) 0.0283(7) Uani d . 1 . .
H H19 0.4066 0.1974 0.0532 0.034 Uiso calc R 1 . .
C C20 0.4245(2) 0.3026(3) 0.01514(11) 0.0364(8) Uani d . 1 . .
H H20A 0.4856 0.2794 0.0153 0.055 Uiso calc R 1 . .
H H20B 0.4271 0.3588 0.0320 0.055 Uiso calc R 1 . .
H H20C 0.3958 0.3217 -0.0106 0.055 Uiso calc R 1 . .
C C21 0.3612(3) 0.1348(3) 0.00127(11) 0.0400(9) Uani d . 1 . .
H H21A 0.3262 0.1547 -0.0233 0.060 Uiso calc R 1 . .
H H21B 0.3307 0.0808 0.0112 0.060 Uiso calc R 1 . .
H H21C 0.4213 0.1139 -0.0015 0.060 Uiso calc R 1 . .
C C22 0.1857(2) 0.1670(2) 0.05103(10) 0.0303(7) Uani d . 1 . .
H H22 0.1380 0.1987 0.0623 0.036 Uiso calc R 1 . .
C C23 0.1372(3) 0.1112(3) 0.01602(12) 0.0397(9) Uani d . 1 . .
H H23A 0.1816 0.0773 0.0044 0.060 Uiso calc R 1 . .
H H23B 0.1031 0.1570 -0.0022 0.060 Uiso calc R 1 . .
H H23C 0.0959 0.0636 0.0235 0.060 Uiso calc R 1 . .
C C24 0.2358(3) 0.0960(3) 0.08077(12) 0.0444(10) Uani d . 1 . .
H H24A 0.1958 0.0420 0.0840 0.067 Uiso calc R 1 . .
H H24B 0.2546 0.1301 0.1048 0.067 Uiso calc R 1 . .
H H24C 0.2889 0.0706 0.0724 0.067 Uiso calc R 1 . .
C C25 0.1999(2) 0.3560(2) 0.00391(9) 0.0275(7) Uani d . 1 . .
H H25 0.2364 0.4171 0.0066 0.033 Uiso calc R 1 . .
C C26 0.1072(2) 0.3835(3) 0.01114(10) 0.0325(7) Uani d . 1 . .
H H26A 0.0797 0.4324 -0.0073 0.049 Uiso calc R 1 . .
H H26B 0.1136 0.4103 0.0366 0.049 Uiso calc R 1 . .
H H26C 0.0689 0.3255 0.0087 0.049 Uiso calc R 1 . .
C C27 0.1911(3) 0.3224(3) -0.03715(10) 0.0437(9) Uani d . 1 . .
H H27A 0.1541 0.2635 -0.0413 0.066 Uiso calc R 1 . .
H H27B 0.2510 0.3084 -0.0421 0.066 Uiso calc R 1 . .
H H27C 0.1628 0.3739 -0.0542 0.066 Uiso calc R 1 . .
C C28 0.0365(2) 0.4957(3) 0.18625(10) 0.0355(8) Uani d . 1 . .
H H28 0.0088 0.5537 0.1717 0.043 Uiso calc R 1 . .
C C29 0.0838(3) 0.5339(3) 0.22492(11) 0.0470(10) Uani d . 1 . .
H H29A 0.0404 0.5688 0.2367 0.071 Uiso calc R 1 . .
H H29B 0.1324 0.5781 0.2218 0.071 Uiso calc R 1 . .
H H29C 0.1089 0.4791 0.2410 0.071 Uiso calc R 1 . .
C C30 -0.0426(3) 0.4282(4) 0.19045(14) 0.0533(11) Uani d . 1 . .
H H30A -0.0189 0.3691 0.2041 0.080 Uiso calc R 1 . .
H H30B -0.0767 0.4107 0.1654 0.080 Uiso calc R 1 . .
H H30C -0.0821 0.4621 0.2046 0.080 Uiso calc R 1 . .
C C31 0.1959(3) 0.3453(3) 0.18283(10) 0.0345(8) Uani d . 1 . .
H H31 0.2173 0.3086 0.1625 0.041 Uiso calc R 1 . .
C C32 0.2802(3) 0.3851(3) 0.20888(13) 0.0537(11) Uani d . 1 . .
H H32A 0.2629 0.4199 0.2300 0.081 Uiso calc R 1 . .
H H32B 0.3113 0.4297 0.1947 0.081 Uiso calc R 1 . .
H H32C 0.3203 0.3310 0.2186 0.081 Uiso calc R 1 . .
C C33 0.1506(3) 0.2705(3) 0.20420(13) 0.0513(11) Uani d . 1 . .
H H33A 0.1915 0.2157 0.2118 0.077 Uiso calc R 1 . .
H H33B 0.0953 0.2470 0.1878 0.077 Uiso calc R 1 . .
H H33C 0.1359 0.3010 0.2267 0.077 Uiso calc R 1 . .
C C34 0.0560(2) 0.3974(3) 0.11079(10) 0.0343(8) Uani d . 1 . .
H H34 0.1028 0.3930 0.0950 0.041 Uiso calc R 1 . .
C C35 -0.0150(3) 0.4683(3) 0.09013(11) 0.0435(9) Uani d . 1 . .
H H35A -0.0369 0.4454 0.0643 0.065 Uiso calc R 1 . .
H H35B 0.0119 0.5330 0.0895 0.065 Uiso calc R 1 . .
H H35C -0.0652 0.4718 0.1034 0.065 Uiso calc R 1 . .
C C36 0.0168(3) 0.2945(3) 0.11121(12) 0.0494(10) Uani d . 1 . .
H H36A -0.0329 0.2953 0.1248 0.074 Uiso calc R 1 . .
H H36B 0.0637 0.2500 0.1238 0.074 Uiso calc R 1 . .
H H36C -0.0055 0.2726 0.0852 0.074 Uiso calc R 1 . .
C C37 0.3205(2) 0.6566(2) -0.00756(9) 0.0271(7) Uani d . 1 . .
H H37 0.3535 0.7071 -0.0194 0.033 Uiso calc R 1 . .
C C38 0.2482(3) 0.6144(3) -0.03906(10) 0.0353(8) Uani d . 1 . .
H H38A 0.2767 0.5852 -0.0584 0.053 Uiso calc R 1 . .
H H38B 0.2074 0.6665 -0.0504 0.053 Uiso calc R 1 . .
H H38C 0.2140 0.5646 -0.0286 0.053 Uiso calc R 1 . .
C C39 0.3892(2) 0.5778(3) 0.00832(11) 0.0333(8) Uani d . 1 . .
H H39A 0.3595 0.5266 0.0202 0.050 Uiso calc R 1 . .
H H39B 0.4377 0.6066 0.0271 0.050 Uiso calc R 1 . .
H H39C 0.4143 0.5497 -0.0122 0.050 Uiso calc R 1 . .
C C40 0.3654(2) 0.7704(2) 0.06811(10) 0.0278(7) Uani d . 1 . .
H H40 0.4083 0.7160 0.0770 0.033 Uiso calc R 1 . .
C C41 0.4184(3) 0.8501(3) 0.05278(12) 0.0444(9) Uani d . 1 . .
H H41A 0.3799 0.9071 0.0460 0.067 Uiso calc R 1 . .
H H41B 0.4386 0.8260 0.0304 0.067 Uiso calc R 1 . .
H H41C 0.4708 0.8682 0.0721 0.067 Uiso calc R 1 . .
C C42 0.3308(3) 0.8074(3) 0.10248(10) 0.0389(8) Uani d . 1 . .
H H42A 0.3799 0.8393 0.1200 0.058 Uiso calc R 1 . .
H H42B 0.3082 0.7525 0.1152 0.058 Uiso calc R 1 . .
H H42C 0.2820 0.8541 0.0943 0.058 Uiso calc R 1 . .
C C43 0.1925(2) 0.8198(2) 0.01002(9) 0.0274(7) Uani d . 1 . .
H H43 0.1929 0.8684 0.0306 0.033 Uiso calc R 1 . .
C C44 0.2264(3) 0.8731(3) -0.02192(11) 0.0375(8) Uani d . 1 . .
H H44A 0.2239 0.8289 -0.0434 0.056 Uiso calc R 1 . .
H H44B 0.2886 0.8944 -0.0128 0.056 Uiso calc R 1 . .
H H44C 0.1882 0.9298 -0.0299 0.056 Uiso calc R 1 . .
C C45 0.0952(2) 0.7875(3) -0.00330(10) 0.0378(8) Uani d . 1 . .
H H45A 0.0587 0.8432 -0.0142 0.057 Uiso calc R 1 . .
H H45B 0.0720 0.7620 0.0182 0.057 Uiso calc R 1 . .
H H45C 0.0924 0.7365 -0.0224 0.057 Uiso calc R 1 . .
C C46 0.1427(3) 0.8978(3) 0.18361(11) 0.0371(8) Uani d . 1 . .
H H46 0.1225 0.9254 0.2061 0.045 Uiso calc R 1 . .
C C47 0.1986(3) 0.9764(3) 0.16916(13) 0.0508(11) Uani d . 1 . .
H H47A 0.2503 0.9931 0.1890 0.076 Uiso calc R 1 . .
H H47B 0.1614 1.0345 0.1622 0.076 Uiso calc R 1 . .
H H47C 0.2197 0.9521 0.1470 0.076 Uiso calc R 1 . .
C C48 0.2030(3) 0.8105(3) 0.19746(13) 0.0517(11) Uani d . 1 . .
H H48A 0.2256 0.7824 0.1763 0.078 Uiso calc R 1 . .
H H48B 0.1682 0.7614 0.2080 0.078 Uiso calc R 1 . .
H H48C 0.2538 0.8319 0.2170 0.078 Uiso calc R 1 . .
C C49 -0.0212(3) 0.7636(3) 0.17008(11) 0.0407(9) Uani d . 1 . .
H H49 0.0216 0.7075 0.1743 0.049 Uiso calc R 1 . .
C C50 -0.1060(3) 0.7257(4) 0.14364(15) 0.0633(13) Uani d . 1 . .
H H50A -0.1292 0.6691 0.1551 0.095 Uiso calc R 1 . .
H H50B -0.0913 0.7067 0.1195 0.095 Uiso calc R 1 . .
H H50C -0.1518 0.7769 0.1394 0.095 Uiso calc R 1 . .
C C51 -0.0408(4) 0.7887(4) 0.20876(15) 0.0772(18) Uani d . 1 . .
H H51A -0.0850 0.8415 0.2061 0.116 Uiso calc R 1 . .
H H51B 0.0149 0.8095 0.2256 0.116 Uiso calc R 1 . .
H H51C -0.0648 0.7313 0.2194 0.116 Uiso calc R 1 . .
C C52 -0.0387(3) 0.9713(3) 0.13556(13) 0.0468(10) Uani d . 1 . .
H H52 -0.1011 0.9446 0.1288 0.056 Uiso calc R 1 . .
C C53 -0.0378(3) 1.0390(3) 0.16978(15) 0.0604(13) Uani d . 1 . .
H H53A 0.0233 1.0637 0.1789 0.091 Uiso calc R 1 . .
H H53B -0.0572 1.0025 0.1900 0.091 Uiso calc R 1 . .
H H53C -0.0788 1.0937 0.1622 0.091 Uiso calc R 1 . .
C C54 -0.0249(4) 1.0288(3) 0.10165(15) 0.0642(14) Uani d . 1 . .
H H54A -0.0676 1.0830 0.0973 0.096 Uiso calc R 1 . .
H H54B -0.0347 0.9864 0.0794 0.096 Uiso calc R 1 . .
H H54C 0.0367 1.0542 0.1062 0.096 Uiso calc R 1 . .

loop_
_atom_site_aniso_label
_atom_site_aniso_U_11
_atom_site_aniso_U_22
_atom_site_aniso_U_33
_atom_site_aniso_U_12
_atom_site_aniso_U_13
_atom_site_aniso_U_23
Zn1 0.02232(18) 0.02106(18) 0.02772(18) 0.00206(14) 0.00595(14) -0.00033(14)
Zn2 0.02388(19) 0.0262(2) 0.0323(2) 0.00390(15) 0.00257(15) -0.00257(16)
Zn3 0.02532(19) 0.02365(19) 0.03045(19) 0.00391(15) 0.00887(15) -0.00014(15)
S1 0.0269(4) 0.0316(5) 0.0561(6) 0.0058(4) 0.0095(4) 0.0022(4)
S2 0.0208(4) 0.0251(4) 0.0345(4) -0.0009(3) 0.0014(3) -0.0054(3)
S3 0.0234(4) 0.0207(4) 0.0285(4) 0.0012(3) 0.0035(3) -0.0027(3)
S4 0.0258(4) 0.0240(4) 0.0269(4) 0.0005(3) 0.0082(3) 0.0009(3)
S5 0.0222(4) 0.0203(4) 0.0253(4) -0.0003(3) 0.0064(3) -0.0001(3)
S6 0.0436(5) 0.0344(5) 0.0298(4) 0.0169(4) 0.0109(4) 0.0015(4)
Si1 0.0323(5) 0.0299(5) 0.0395(5) 0.0079(4) 0.0039(4) -0.0030(4)
Si2 0.0236(4) 0.0286(5) 0.0279(4) -0.0006(4) 0.0020(3) -0.0037(4)
Si3 0.0218(4) 0.0188(4) 0.0289(4) -0.0015(3) 0.0066(3) -0.0020(3)
Si4 0.0271(5) 0.0265(5) 0.0255(4) -0.0003(4) 0.0056(3) 0.0035(4)
Si5 0.0207(4) 0.0187(4) 0.0273(4) 0.0001(3) 0.0063(3) 0.0001(3)
Si6 0.0328(5) 0.0281(5) 0.0326(5) 0.0061(4) 0.0110(4) -0.0026(4)
C1 0.035(2) 0.066(3) 0.048(2) 0.017(2) -0.0016(18) -0.008(2)
C2 0.046(3) 0.074(4) 0.076(3) 0.004(3) -0.017(2) -0.016(3)
C3 0.060(3) 0.119(5) 0.058(3) 0.023(3) 0.000(3) 0.030(3)
C4 0.040(2) 0.042(2) 0.044(2) -0.0034(18) 0.0078(17) 0.0001(17)
C5 0.043(2) 0.061(3) 0.049(2) 0.005(2) 0.0124(19) 0.001(2)
C6 0.068(3) 0.050(3) 0.085(4) -0.014(2) 0.029(3) 0.002(3)
C7 0.080(4) 0.046(3) 0.057(3) 0.032(3) 0.013(3) -0.005(2)
C8 0.071(3) 0.041(2) 0.063(3) -0.002(2) 0.020(2) -0.018(2)
C9A 0.048(4) 0.074(5) 0.059(4) 0.015(4) 0.015(3) -0.007(4)
C9B 0.072(11) 0.029(8) 0.113(15) 0.022(7) 0.036(10) -0.004(8)
C10 0.039(2) 0.038(2) 0.0338(18) 0.0019(16) -0.0001(15) 0.0005(16)
C11 0.064(3) 0.060(3) 0.063(3) -0.004(3) -0.027(2) 0.017(3)
C12 0.074(3) 0.065(3) 0.055(3) 0.008(3) 0.021(3) 0.023(2)
C13 0.0218(16) 0.039(2) 0.0401(19) -0.0055(14) 0.0048(14) -0.0053(16)
C14 0.040(2) 0.055(3) 0.062(3) -0.007(2) 0.025(2) -0.012(2)
C15 0.040(2) 0.057(3) 0.052(2) -0.011(2) 0.0120(19) 0.008(2)
C16 0.0309(18) 0.036(2) 0.0383(19) 0.0036(15) -0.0002(15) -0.0119(16)
C17 0.045(2) 0.053(3) 0.069(3) -0.007(2) 0.005(2) -0.031(2)
C18 0.038(2) 0.073(3) 0.059(3) 0.001(2) 0.011(2) -0.031(2)
C19 0.0237(16) 0.0258(16) 0.0373(18) 0.0013(13) 0.0111(13) -0.0017(14)
C20 0.0309(19) 0.036(2) 0.045(2) -0.0026(15) 0.0150(16) -0.0008(16)
C21 0.037(2) 0.035(2) 0.051(2) 0.0012(16) 0.0173(17) -0.0123(17)
C22 0.0249(16) 0.0227(16) 0.045(2) 0.0004(13) 0.0120(14) -0.0001(14)
C23 0.0329(19) 0.0278(18) 0.059(2) -0.0067(15) 0.0111(17) -0.0094(17)
C24 0.047(2) 0.031(2) 0.057(2) -0.0052(17) 0.0135(19) 0.0124(18)
C25 0.0271(17) 0.0252(16) 0.0297(16) -0.0022(13) 0.0045(13) -0.0005(13)
C26 0.0294(18) 0.0290(18) 0.0371(18) 0.0013(14) 0.0020(14) 0.0006(14)
C27 0.050(2) 0.052(2) 0.0277(18) 0.007(2) 0.0047(16) 0.0002(17)
C28 0.0321(18) 0.037(2) 0.0407(19) 0.0013(15) 0.0149(15) 0.0031(16)
C29 0.056(3) 0.050(3) 0.039(2) 0.004(2) 0.0200(19) -0.0036(18)
C30 0.039(2) 0.064(3) 0.063(3) -0.010(2) 0.026(2) 0.002(2)
C31 0.039(2) 0.0322(19) 0.0322(17) 0.0054(15) 0.0068(15) 0.0064(15)
C32 0.046(2) 0.053(3) 0.054(3) 0.007(2) -0.008(2) 0.014(2)
C33 0.065(3) 0.037(2) 0.053(2) 0.000(2) 0.016(2) 0.0163(19)
C34 0.0317(18) 0.039(2) 0.0308(17) -0.0035(15) 0.0032(14) -0.0002(15)
C35 0.036(2) 0.049(2) 0.041(2) -0.0080(18) -0.0033(16) 0.0077(18)
C36 0.058(3) 0.040(2) 0.046(2) -0.013(2) 0.002(2) -0.0093(18)
C37 0.0273(16) 0.0217(15) 0.0352(17) 0.0006(13) 0.0132(14) 0.0002(13)
C38 0.042(2) 0.0307(18) 0.0340(18) 0.0027(16) 0.0105(16) -0.0064(15)
C39 0.0290(18) 0.0268(17) 0.047(2) 0.0031(14) 0.0160(16) -0.0008(15)
C40 0.0226(15) 0.0202(15) 0.0387(18) 0.0001(12) 0.0015(13) -0.0011(13)
C41 0.036(2) 0.035(2) 0.061(3) -0.0130(17) 0.0060(18) 0.0008(18)
C42 0.040(2) 0.036(2) 0.0360(19) -0.0010(16) -0.0020(16) -0.0078(16)
C43 0.0295(17) 0.0238(16) 0.0284(16) 0.0058(13) 0.0045(13) 0.0018(13)
C44 0.045(2) 0.0268(18) 0.041(2) 0.0050(16) 0.0093(17) 0.0084(15)
C45 0.0273(18) 0.048(2) 0.0360(19) 0.0072(16) 0.0027(15) 0.0052(17)
C46 0.043(2) 0.0328(19) 0.0371(19) -0.0007(16) 0.0117(16) -0.0063(15)
C47 0.050(3) 0.050(3) 0.054(3) -0.015(2) 0.015(2) -0.004(2)
C48 0.050(3) 0.046(2) 0.051(2) 0.007(2) -0.010(2) -0.008(2)
C49 0.048(2) 0.039(2) 0.038(2) -0.0044(18) 0.0172(17) -0.0060(16)
C50 0.040(2) 0.074(4) 0.077(3) -0.017(2) 0.013(2) -0.005(3)
C51 0.110(5) 0.073(4) 0.064(3) -0.030(3) 0.054(3) -0.016(3)
C52 0.042(2) 0.038(2) 0.061(3) 0.0139(18) 0.0116(19) -0.0056(19)
C53 0.065(3) 0.045(3) 0.075(3) 0.018(2) 0.024(3) -0.013(2)
C54 0.076(4) 0.043(3) 0.071(3) 0.023(2) 0.008(3) 0.006(2)

loop_
_atom_type_symbol
_atom_type_description
_atom_type_scat_dispersion_real
_atom_type_scat_dispersion_imag
_atom_type_scat_source
C C 0.0033 0.0016 'International Tables Vol C Tables 4.2.6.8 and 6.1.1.4'
H H 0.0000 0.0000 'International Tables Vol C Tables 4.2.6.8 and 6.1.1.4'
Si Si 0.0817 0.0704 'International Tables Vol C Tables 4.2.6.8 and 6.1.1.4'
S S 0.1246 0.1234 'International Tables Vol C Tables 4.2.6.8 and 6.1.1.4'
Zn Zn 0.2839 1.4301 'International Tables Vol C Tables 4.2.6.8 and 6.1.1.4'

loop_
_geom_angle_atom_site_label_1
_geom_angle_atom_site_label_2
_geom_angle_atom_site_label_3
_geom_angle_site_symmetry_1
_geom_angle_site_symmetry_3
_geom_angle
_geom_angle_publ_flag
S2 Zn1 S3 . . 91.20(3) yes
S2 Zn1 S4 . . 118.15(4) yes
S3 Zn1 S4 . . 116.93(3) yes
S2 Zn1 S5 . . 119.06(3) yes
S3 Zn1 S5 . . 119.74(4) yes
S4 Zn1 S5 . . 94.09(4) yes
S5 Zn1 Zn3 . . 47.75(3) ?
S3 Zn1 Zn3 . . 141.50(3) ?
S4 Zn1 Zn3 . . 47.22(3) ?
S2 Zn1 Zn3 . . 127.23(3) ?
S1 Zn2 S2 . . 122.86(4) yes
S1 Zn2 S3 . . 141.90(4) yes
S2 Zn2 S3 . . 94.98(3) yes
S4 Zn3 S5 . . 96.47(4) yes
S4 Zn3 S6 . . 142.21(4) yes
S5 Zn3 S6 . . 120.77(4) yes
S6 Zn3 Zn1 . . 162.47(3) ?
S4 Zn3 Zn1 . . 49.05(3) ?
S5 Zn3 Zn1 . . 48.34(2) ?
Si1 S1 Zn2 . . 109.20(5) ?
Si2 S2 Zn2 . . 113.85(5) ?
Si2 S2 Zn1 . . 141.03(5) ?
Zn2 S2 Zn1 . . 86.92(3) ?
Si3 S3 Zn2 . . 111.99(4) ?
Si3 S3 Zn1 . . 125.07(4) ?
Zn2 S3 Zn1 . . 86.90(3) ?
Si4 S4 Zn3 . . 115.42(5) ?
Si4 S4 Zn1 . . 108.69(5) ?
Zn3 S4 Zn1 . . 83.72(4) ?
Si5 S5 Zn3 . . 110.14(5) ?
Si5 S5 Zn1 . . 115.69(5) ?
Zn3 S5 Zn1 . . 83.91(4) ?
Si6 S6 Zn3 . . 111.55(5) ?
C7 Si1 C1 . . 113.5(2) ?
C7 Si1 C4 . . 109.5(2) ?
C1 Si1 C4 . . 110.5(2) ?
C7 Si1 S1 . . 105.26(18) ?
C1 Si1 S1 . . 107.60(17) ?
C4 Si1 S1 . . 110.26(14) ?
C16 Si2 C13 . . 108.62(18) ?
C16 Si2 C10 . . 116.69(18) ?
C13 Si2 C10 . . 108.34(17) ?
C16 Si2 S2 . . 107.55(12) ?
C13 Si2 S2 . . 106.06(12) ?
C10 Si2 S2 . . 109.08(13) ?
C19 Si3 C25 . . 113.65(15) ?
C19 Si3 C22 . . 113.08(15) ?
C25 Si3 C22 . . 112.48(15) ?
C19 Si3 S3 . . 104.02(12) ?
C25 Si3 S3 . . 108.63(11) ?
C22 Si3 S3 . . 104.03(12) ?
C34 Si4 C28 . . 111.81(17) ?
C34 Si4 C31 . . 110.36(17) ?
C28 Si4 C31 . . 116.06(17) ?
C34 Si4 S4 . . 108.06(12) ?
C28 Si4 S4 . . 105.25(13) ?
C31 Si4 S4 . . 104.63(13) ?
C37 Si5 C40 . . 111.25(15) ?
C37 Si5 C43 . . 111.25(15) ?
C40 Si5 C43 . . 109.89(15) ?
C37 Si5 S5 . . 105.75(11) ?
C40 Si5 S5 . . 109.45(12) ?
C43 Si5 S5 . . 109.15(11) ?
C49 Si6 C46 . . 108.16(18) ?
C49 Si6 C52 . . 110.7(2) ?
C46 Si6 C52 . . 110.62(19) ?
C49 Si6 S6 . . 109.23(13) ?
C46 Si6 S6 . . 112.70(13) ?
C52 Si6 S6 . . 105.41(14) ?
C2 C1 C3 . . 110.7(4) ?
C2 C1 Si1 . . 114.2(3) ?
C3 C1 Si1 . . 113.5(4) ?
C2 C1 H1 . . 105.9 ?
C3 C1 H1 . . 105.9 ?
Si1 C1 H1 . . 105.9 ?
C1 C2 H2A . . 109.5 ?
C1 C2 H2B . . 109.5 ?
H2A C2 H2B . . 109.5 ?
C1 C2 H2C . . 109.5 ?
H2A C2 H2C . . 109.5 ?
H2B C2 H2C . . 109.5 ?
C1 C3 H3A . . 109.5 ?
C1 C3 H3B . . 109.5 ?
H3A C3 H3B . . 109.5 ?
C1 C3 H3C . . 109.5 ?
H3A C3 H3C . . 109.5 ?
H3B C3 H3C . . 109.5 ?
C5 C4 C6 . . 109.6(4) ?
C5 C4 Si1 . . 113.2(3) ?
C6 C4 Si1 . . 114.8(3) ?
C5 C4 H4 . . 106.2 ?
C6 C4 H4 . . 106.2 ?
Si1 C4 H4 . . 106.2 ?
C4 C5 H5A . . 109.5 ?
C4 C5 H5B . . 109.5 ?
H5A C5 H5B . . 109.5 ?
C4 C5 H5C . . 109.5 ?
H5A C5 H5C . . 109.5 ?
H5B C5 H5C . . 109.5 ?
C4 C6 H6A . . 109.5 ?
C4 C6 H6B . . 109.5 ?
H6A C6 H6B . . 109.5 ?
C4 C6 H6C . . 109.5 ?
H6A C6 H6C . . 109.5 ?
H6B C6 H6C . . 109.5 ?
C9A C7 C9B . . 64.7(8) ?
C9A C7 C8 . . 111.3(5) ?
C9B C7 C8 . . 121.6(8) ?
C9A C7 Si1 . . 117.3(5) ?
C9B C7 Si1 . . 121.2(8) ?
C8 C7 Si1 . . 111.7(3) ?
C9A C7 H7 . . 105.1 ?
C8 C7 H7 . . 105.1 ?
Si1 C7 H7 . . 105.1 ?
C7 C8 H8A . . 109.5 ?
C7 C8 H8B . . 109.5 ?
H8A C8 H8B . . 109.5 ?
C7 C8 H8C . . 109.5 ?
H8A C8 H8C . . 109.5 ?
H8B C8 H8C . . 109.5 ?
C7 C9A H9A1 . . 109.5 ?
C7 C9A H9A2 . . 109.5 ?
C7 C9A H9A3 . . 109.5 ?
C7 C9B H9B1 . . 109.5 ?
C7 C9B H9B2 . . 109.5 ?
H9B1 C9B H9B2 . . 109.5 ?
C7 C9B H9B3 . . 109.5 ?
H9B1 C9B H9B3 . . 109.5 ?
H9B2 C9B H9B3 . . 109.5 ?
C12 C10 C11 . . 110.9(4) ?
C12 C10 Si2 . . 115.2(3) ?
C11 C10 Si2 . . 112.5(3) ?
C12 C10 H10 . . 105.8 ?
C11 C10 H10 . . 105.8 ?
Si2 C10 H10 . . 105.8 ?
C10 C11 H11A . . 109.5 ?
C10 C11 H11B . . 109.5 ?
H11A C11 H11B . . 109.5 ?
C10 C11 H11C . . 109.5 ?
H11A C11 H11C . . 109.5 ?
H11B C11 H11C . . 109.5 ?
C10 C12 H12A . . 109.5 ?
C10 C12 H12B . . 109.5 ?
H12A C12 H12B . . 109.5 ?
C10 C12 H12C . . 109.5 ?
H12A C12 H12C . . 109.5 ?
H12B C12 H12C . . 109.5 ?
C14 C13 C15 . . 109.7(3) ?
C14 C13 Si2 . . 113.3(3) ?
C15 C13 Si2 . . 113.7(3) ?
C14 C13 H13 . . 106.5 ?
C15 C13 H13 . . 106.5 ?
Si2 C13 H13 . . 106.5 ?
C13 C14 H14A . . 109.5 ?
C13 C14 H14B . . 109.5 ?
H14A C14 H14B . . 109.5 ?
C13 C14 H14C . . 109.5 ?
H14A C14 H14C . . 109.5 ?
H14B C14 H14C . . 109.5 ?
C13 C15 H15A . . 109.5 ?
C13 C15 H15B . . 109.5 ?
H15A C15 H15B . . 109.5 ?
C13 C15 H15C . . 109.5 ?
H15A C15 H15C . . 109.5 ?
H15B C15 H15C . . 109.5 ?
C18 C16 C17 . . 109.5(3) ?
C18 C16 Si2 . . 115.6(3) ?
C17 C16 Si2 . . 112.2(3) ?
C18 C16 H16 . . 106.3 ?
C17 C16 H16 . . 106.3 ?
Si2 C16 H16 . . 106.3 ?
C16 C17 H17A . . 109.5 ?
C16 C17 H17B . . 109.5 ?
H17A C17 H17B . . 109.5 ?
C16 C17 H17C . . 109.5 ?
H17A C17 H17C . . 109.5 ?
H17B C17 H17C . . 109.5 ?
C16 C18 H18A . . 109.5 ?
C16 C18 H18B . . 109.5 ?
H18A C18 H18B . . 109.5 ?
C16 C18 H18C . . 109.5 ?
H18A C18 H18C . . 109.5 ?
H18B C18 H18C . . 109.5 ?
C20 C19 C21 . . 109.7(3) ?
C20 C19 Si3 . . 112.0(2) ?
C21 C19 Si3 . . 115.8(2) ?
C20 C19 H19 . . 106.2 ?
C21 C19 H19 . . 106.2 ?
Si3 C19 H19 . . 106.2 ?
C19 C20 H20A . . 109.5 ?
C19 C20 H20B . . 109.5 ?
H20A C20 H20B . . 109.5 ?
C19 C20 H20C . . 109.5 ?
H20A C20 H20C . . 109.5 ?
H20B C20 H20C . . 109.5 ?
C19 C21 H21A . . 109.5 ?
C19 C21 H21B . . 109.5 ?
H21A C21 H21B . . 109.5 ?
C19 C21 H21C . . 109.5 ?
H21A C21 H21C . . 109.5 ?
H21B C21 H21C . . 109.5 ?
C23 C22 C24 . . 110.4(3) ?
C23 C22 Si3 . . 113.6(3) ?
C24 C22 Si3 . . 112.2(2) ?
C23 C22 H22 . . 106.7 ?
C24 C22 H22 . . 106.7 ?
Si3 C22 H22 . . 106.7 ?
C22 C23 H23A . . 109.5 ?
C22 C23 H23B . . 109.5 ?
H23A C23 H23B . . 109.5 ?
C22 C23 H23C . . 109.5 ?
H23A C23 H23C . . 109.5 ?
H23B C23 H23C . . 109.5 ?
C22 C24 H24A . . 109.5 ?
C22 C24 H24B . . 109.5 ?
H24A C24 H24B . . 109.5 ?
C22 C24 H24C . . 109.5 ?
H24A C24 H24C . . 109.5 ?
H24B C24 H24C . . 109.5 ?
C26 C25 C27 . . 109.6(3) ?
C26 C25 Si3 . . 112.6(2) ?
C27 C25 Si3 . . 114.2(3) ?
C26 C25 H25 . . 106.6 ?
C27 C25 H25 . . 106.6 ?
Si3 C25 H25 . . 106.6 ?
C25 C26 H26A . . 109.5 ?
C25 C26 H26B . . 109.5 ?
H26A C26 H26B . . 109.5 ?
C25 C26 H26C . . 109.5 ?
H26A C26 H26C . . 109.5 ?
H26B C26 H26C . . 109.5 ?
C25 C27 H27A . . 109.5 ?
C25 C27 H27B . . 109.5 ?
H27A C27 H27B . . 109.5 ?
C25 C27 H27C . . 109.5 ?
H27A C27 H27C . . 109.5 ?
H27B C27 H27C . . 109.5 ?
C29 C28 C30 . . 110.3(3) ?
C29 C28 Si4 . . 113.1(3) ?
C30 C28 Si4 . . 114.5(3) ?
C29 C28 H28 . . 106.1 ?
C30 C28 H28 . . 106.1 ?
Si4 C28 H28 . . 106.1 ?
C28 C29 H29A . . 109.5 ?
C28 C29 H29B . . 109.5 ?
H29A C29 H29B . . 109.5 ?
C28 C29 H29C . . 109.5 ?
H29A C29 H29C . . 109.5 ?
H29B C29 H29C . . 109.5 ?
C28 C30 H30A . . 109.5 ?
C28 C30 H30B . . 109.5 ?
H30A C30 H30B . . 109.5 ?
C28 C30 H30C . . 109.5 ?
H30A C30 H30C . . 109.5 ?
H30B C30 H30C . . 109.5 ?
C32 C31 C33 . . 109.5(3) ?
C32 C31 Si4 . . 114.5(3) ?
C33 C31 Si4 . . 113.7(3) ?
C32 C31 H31 . . 106.2 ?
C33 C31 H31 . . 106.2 ?
Si4 C31 H31 . . 106.2 ?
C31 C32 H32A . . 109.5 ?
C31 C32 H32B . . 109.5 ?
H32A C32 H32B . . 109.5 ?
C31 C32 H32C . . 109.5 ?
H32A C32 H32C . . 109.5 ?
H32B C32 H32C . . 109.5 ?
C31 C33 H33A . . 109.5 ?
C31 C33 H33B . . 109.5 ?
H33A C33 H33B . . 109.5 ?
C31 C33 H33C . . 109.5 ?
H33A C33 H33C . . 109.5 ?
H33B C33 H33C . . 109.5 ?
C35 C34 C36 . . 110.8(3) ?
C35 C34 Si4 . . 113.9(3) ?
C36 C34 Si4 . . 114.3(3) ?
C35 C34 H34 . . 105.7 ?
C36 C34 H34 . . 105.7 ?
Si4 C34 H34 . . 105.7 ?
C34 C35 H35A . . 109.5 ?
C34 C35 H35B . . 109.5 ?
H35A C35 H35B . . 109.5 ?
C34 C35 H35C . . 109.5 ?
H35A C35 H35C . . 109.5 ?
H35B C35 H35C . . 109.5 ?
C34 C36 H36A . . 109.5 ?
C34 C36 H36B . . 109.5 ?
H36A C36 H36B . . 109.5 ?
C34 C36 H36C . . 109.5 ?
H36A C36 H36C . . 109.5 ?
H36B C36 H36C . . 109.5 ?
C38 C37 C39 . . 110.1(3) ?
C38 C37 Si5 . . 113.3(2) ?
C39 C37 Si5 . . 112.4(2) ?
C38 C37 H37 . . 106.9 ?
C39 C37 H37 . . 106.9 ?
Si5 C37 H37 . . 106.9 ?
C37 C38 H38A . . 109.5 ?
C37 C38 H38B . . 109.5 ?
H38A C38 H38B . . 109.5 ?
C37 C38 H38C . . 109.5 ?
H38A C38 H38C . . 109.5 ?
H38B C38 H38C . . 109.5 ?
C37 C39 H39A . . 109.5 ?
C37 C39 H39B . . 109.5 ?
H39A C39 H39B . . 109.5 ?
C37 C39 H39C . . 109.5 ?
H39A C39 H39C . . 109.5 ?
H39B C39 H39C . . 109.5 ?
C41 C40 C42 . . 110.4(3) ?
C41 C40 Si5 . . 111.9(3) ?
C42 C40 Si5 . . 112.7(2) ?
C41 C40 H40 . . 107.2 ?
C42 C40 H40 . . 107.2 ?
Si5 C40 H40 . . 107.2 ?
C40 C41 H41A . . 109.5 ?
C40 C41 H41B . . 109.5 ?
H41A C41 H41B . . 109.5 ?
C40 C41 H41C . . 109.5 ?
H41A C41 H41C . . 109.5 ?
H41B C41 H41C . . 109.5 ?
C40 C42 H42A . . 109.5 ?
C40 C42 H42B . . 109.5 ?
H42A C42 H42B . . 109.5 ?
C40 C42 H42C . . 109.5 ?
H42A C42 H42C . . 109.5 ?
H42B C42 H42C . . 109.5 ?
C45 C43 C44 . . 110.4(3) ?
C45 C43 Si5 . . 114.9(2) ?
C44 C43 Si5 . . 110.6(2) ?
C45 C43 H43 . . 106.9 ?
C44 C43 H43 . . 106.9 ?
Si5 C43 H43 . . 106.9 ?
C43 C44 H44A . . 109.5 ?
C43 C44 H44B . . 109.5 ?
H44A C44 H44B . . 109.5 ?
C43 C44 H44C . . 109.5 ?
H44A C44 H44C . . 109.5 ?
H44B C44 H44C . . 109.5 ?
C43 C45 H45A . . 109.5 ?
C43 C45 H45B . . 109.5 ?
H45A C45 H45B . . 109.5 ?
C43 C45 H45C . . 109.5 ?
H45A C45 H45C . . 109.5 ?
H45B C45 H45C . . 109.5 ?
C47 C46 C48 . . 109.2(4) ?
C47 C46 Si6 . . 113.7(3) ?
C48 C46 Si6 . . 112.7(3) ?
C47 C46 H46 . . 107.0 ?
C48 C46 H46 . . 107.0 ?
Si6 C46 H46 . . 107.0 ?
C46 C47 H47A . . 109.5 ?
C46 C47 H47B . . 109.5 ?
H47A C47 H47B . . 109.5 ?
C46 C47 H47C . . 109.5 ?
H47A C47 H47C . . 109.5 ?
H47B C47 H47C . . 109.5 ?
C46 C48 H48A . . 109.5 ?
C46 C48 H48B . . 109.5 ?
H48A C48 H48B . . 109.5 ?
C46 C48 H48C . . 109.5 ?
H48A C48 H48C . . 109.5 ?
H48B C48 H48C . . 109.5 ?
C51 C49 C50 . . 110.8(4) ?
C51 C49 Si6 . . 114.5(3) ?
C50 C49 Si6 . . 113.3(3) ?
C51 C49 H49 . . 105.8 ?
C50 C49 H49 . . 105.8 ?
Si6 C49 H49 . . 105.8 ?
C49 C50 H50A . . 109.5 ?
C49 C50 H50B . . 109.5 ?
H50A C50 H50B . . 109.5 ?
C49 C50 H50C . . 109.5 ?
H50A C50 H50C . . 109.5 ?
H50B C50 H50C . . 109.5 ?
C49 C51 H51A . . 109.5 ?
C49 C51 H51B . . 109.5 ?
H51A C51 H51B . . 109.5 ?
C49 C51 H51C . . 109.5 ?
H51A C51 H51C . . 109.5 ?
H51B C51 H51C . . 109.5 ?
C54 C52 C53 . . 110.9(4) ?
C54 C52 Si6 . . 115.8(3) ?
C53 C52 Si6 . . 111.9(3) ?
C54 C52 H52 . . 105.8 ?
C53 C52 H52 . . 105.8 ?
Si6 C52 H52 . . 105.8 ?
C52 C53 H53A . . 109.5 ?
C52 C53 H53B . . 109.5 ?
H53A C53 H53B . . 109.5 ?
C52 C53 H53C . . 109.5 ?
H53A C53 H53C . . 109.5 ?
H53B C53 H53C . . 109.5 ?
C52 C54 H54A . . 109.5 ?
C52 C54 H54B . . 109.5 ?
H54A C54 H54B . . 109.5 ?
C52 C54 H54C . . 109.5 ?
H54A C54 H54C . . 109.5 ?
H54B C54 H54C . . 109.5 ?

loop_
_geom_bond_atom_site_label_1
_geom_bond_atom_site_label_2
_geom_bond_site_symmetry_2
_geom_bond_distance
_geom_bond_publ_flag
Zn1 Zn3 . 3.1344(11) ?
Zn1 S2 . 2.3907(14) yes
Zn1 S3 . 2.3764(13) yes
Zn1 S4 . 2.3818(11) yes
Zn1 S5 . 2.3549(11) yes
Zn2 S1 . 2.1902(13) yes
Zn2 S2 . 2.3025(14) yes
Zn2 S3 . 2.3179(13) yes
Zn3 S4 . 2.3144(11) yes
Zn3 S5 . 2.3333(11) yes
Zn3 S6 . 2.1888(12) yes
S1 Si1 . 2.1315(16) ?
S2 Si2 . 2.1746(13) ?
S3 Si3 . 2.1964(14) ?
S4 Si4 . 2.1816(14) ?
S5 Si5 . 2.1714(13) ?
S6 Si6 . 2.1312(15) ?
Si1 C7 . 1.882(4) ?
Si1 C1 . 1.892(4) ?
Si1 C4 . 1.898(4) ?
Si2 C16 . 1.877(4) ?
Si2 C13 . 1.885(4) ?
Si2 C10 . 1.889(4) ?
Si3 C19 . 1.886(3) ?
Si3 C25 . 1.886(3) ?
Si3 C22 . 1.889(3) ?
Si4 C34 . 1.878(4) ?
Si4 C28 . 1.880(4) ?
Si4 C31 . 1.895(4) ?
Si5 C37 . 1.882(3) ?
Si5 C40 . 1.883(3) ?
Si5 C43 . 1.893(3) ?
Si6 C49 . 1.881(4) ?
Si6 C46 . 1.893(4) ?
Si6 C52 . 1.895(4) ?
C1 C2 . 1.527(7) ?
C1 C3 . 1.526(7) ?
C1 H1 . 1.0000 ?
C2 H2A . 0.9800 ?
C2 H2B . 0.9800 ?
C2 H2C . 0.9800 ?
C3 H3A . 0.9800 ?
C3 H3B . 0.9800 ?
C3 H3C . 0.9800 ?
C4 C5 . 1.526(6) ?
C4 C6 . 1.527(6) ?
C4 H4 . 1.0000 ?
C5 H5A . 0.9800 ?
C5 H5B . 0.9800 ?
C5 H5C . 0.9800 ?
C6 H6A . 0.9800 ?
C6 H6B . 0.9800 ?
C6 H6C . 0.9800 ?
C7 C9A . 1.404(8) ?
C7 C9B . 1.475(16) ?
C7 C8 . 1.534(7) ?
C7 H7 . 1.0000 ?
C8 H8A . 0.9800 ?
C8 H8B . 0.9800 ?
C8 H8C . 0.9800 ?
C9A H9A1 . 0.9800 ?
C9A H9A2 . 0.9800 ?
C9A H9A3 . 0.9800 ?
C9B H9B1 . 0.9800 ?
C9B H9B2 . 0.9800 ?
C9B H9B3 . 0.9800 ?
C10 C12 . 1.520(6) ?
C10 C11 . 1.544(6) ?
C10 H10 . 1.0000 ?
C11 H11A . 0.9800 ?
C11 H11B . 0.9800 ?
C11 H11C . 0.9800 ?
C12 H12A . 0.9800 ?
C12 H12B . 0.9800 ?
C12 H12C . 0.9800 ?
C13 C14 . 1.525(5) ?
C13 C15 . 1.528(6) ?
C13 H13 . 1.0000 ?
C14 H14A . 0.9800 ?
C14 H14B . 0.9800 ?
C14 H14C . 0.9800 ?
C15 H15A . 0.9800 ?
C15 H15B . 0.9800 ?
C15 H15C . 0.9800 ?
C16 C18 . 1.528(6) ?
C16 C17 . 1.537(5) ?
C16 H16 . 1.0000 ?
C17 H17A . 0.9800 ?
C17 H17B . 0.9800 ?
C17 H17C . 0.9800 ?
C18 H18A . 0.9800 ?
C18 H18B . 0.9800 ?
C18 H18C . 0.9800 ?
C19 C20 . 1.533(5) ?
C19 C21 . 1.537(5) ?
C19 H19 . 1.0000 ?
C20 H20A . 0.9800 ?
C20 H20B . 0.9800 ?
C20 H20C . 0.9800 ?
C21 H21A . 0.9800 ?
C21 H21B . 0.9800 ?
C21 H21C . 0.9800 ?
C22 C23 . 1.537(5) ?
C22 C24 . 1.536(5) ?
C22 H22 . 1.0000 ?
C23 H23A . 0.9800 ?
C23 H23B . 0.9800 ?
C23 H23C . 0.9800 ?
C24 H24A . 0.9800 ?
C24 H24B . 0.9800 ?
C24 H24C . 0.9800 ?
C25 C26 . 1.529(5) ?
C25 C27 . 1.536(5) ?
C25 H25 . 1.0000 ?
C26 H26A . 0.9800 ?
C26 H26B . 0.9800 ?
C26 H26C . 0.9800 ?
C27 H27A . 0.9800 ?
C27 H27B . 0.9800 ?
C27 H27C . 0.9800 ?
C28 C29 . 1.531(5) ?
C28 C30 . 1.548(5) ?
C28 H28 . 1.0000 ?
C29 H29A . 0.9800 ?
C29 H29B . 0.9800 ?
C29 H29C . 0.9800 ?
C30 H30A . 0.9800 ?
C30 H30B . 0.9800 ?
C30 H30C . 0.9800 ?
C31 C32 . 1.530(6) ?
C31 C33 . 1.529(5) ?
C31 H31 . 1.0000 ?
C32 H32A . 0.9800 ?
C32 H32B . 0.9800 ?
C32 H32C . 0.9800 ?
C33 H33A . 0.9800 ?
C33 H33B . 0.9800 ?
C33 H33C . 0.9800 ?
C34 C35 . 1.531(5) ?
C34 C36 . 1.536(5) ?
C34 H34 . 1.0000 ?
C35 H35A . 0.9800 ?
C35 H35B . 0.9800 ?
C35 H35C . 0.9800 ?
C36 H36A . 0.9800 ?
C36 H36B . 0.9800 ?
C36 H36C . 0.9800 ?
C37 C38 . 1.530(5) ?
C37 C39 . 1.533(5) ?
C37 H37 . 1.0000 ?
C38 H38A . 0.9800 ?
C38 H38B . 0.9800 ?
C38 H38C . 0.9800 ?
C39 H39A . 0.9800 ?
C39 H39B . 0.9800 ?
C39 H39C . 0.9800 ?
C40 C41 . 1.528(5) ?
C40 C42 . 1.531(5) ?
C40 H40 . 1.0000 ?
C41 H41A . 0.9800 ?
C41 H41B . 0.9800 ?
C41 H41C . 0.9800 ?
C42 H42A . 0.9800 ?
C42 H42B . 0.9800 ?
C42 H42C . 0.9800 ?
C43 C45 . 1.525(5) ?
C43 C44 . 1.541(5) ?
C43 H43 . 1.0000 ?
C44 H44A . 0.9800 ?
C44 H44B . 0.9800 ?
C44 H44C . 0.9800 ?
C45 H45A . 0.9800 ?
C45 H45B . 0.9800 ?
C45 H45C . 0.9800 ?
C46 C47 . 1.529(5) ?
C46 C48 . 1.532(6) ?
C46 H46 . 1.0000 ?
C47 H47A . 0.9800 ?
C47 H47B . 0.9800 ?
C47 H47C . 0.9800 ?
C48 H48A . 0.9800 ?
C48 H48B . 0.9800 ?
C48 H48C . 0.9800 ?
C49 C51 . 1.527(6) ?
C49 C50 . 1.533(6) ?
C49 H49 . 1.0000 ?
C50 H50A . 0.9800 ?
C50 H50B . 0.9800 ?
C50 H50C . 0.9800 ?
C51 H51A . 0.9800 ?
C51 H51B . 0.9800 ?
C51 H51C . 0.9800 ?
C52 C54 . 1.508(7) ?
C52 C53 . 1.546(6) ?
C52 H52 . 1.0000 ?
C53 H53A . 0.9800 ?
C53 H53B . 0.9800 ?
C53 H53C . 0.9800 ?
C54 H54A . 0.9800 ?
C54 H54B . 0.9800 ?
C54 H54C . 0.9800 ?
